data_7720357
loop_
_publ_author_name
'&#x160;koch, Karel'
'Buzikov&#xe1;, Michaela'
'Jakubczyk, Micha&#x142;'
'Pattanamcheril Anilkumar, Krishna'
'Demel, Jan'
'Liteck&#xe1;, Miroslava'

_publ_section_title
;
 Molybdenum(VI) borano-imido complexes and their application as Lewis acid
 catalysts in homocoupling of diazo compounds.
;
_journal_issue 12
_journal_name_full 'Dalton transactions (Cambridge, England : 2003)'
_journal_page_first 4997
_journal_page_last 5003
_journal_paper_doi 10.1039/d6dt00469e
_journal_volume 55
_journal_year 2026
_chemical_formula_moiety 'C45 H30 N4 O3'
_chemical_formula_sum 'C45 H30 N4 O3'
_chemical_formula_weight 674.73
_space_group_crystal_system orthorhombic
_space_group_IT_number 19
_space_group_name_Hall 'P 2ac 2ab'
_space_group_name_H-M_alt 'P 21 21 21'
_atom_sites_solution_hydrogens geom
_atom_sites_solution_primary dual
_audit_creation_date 2025-12-05
_audit_creation_method
;
Olex2 1.5-ac7-016
(compiled 2025.05.29 svn.r8cd99b3d for Rigaku Oxford Diffraction, GUI svn.r7254)
;
_audit_update_record
;
2026-01-05 deposited with the CCDC.	2026-02-26 downloaded from the CCDC.
;
_cell_angle_alpha 90
_cell_angle_beta 90
_cell_angle_gamma 90
_cell_formula_units_Z 4
_cell_length_a 10.79123(8)
_cell_length_b 16.54087(14)
_cell_length_c 19.00846(16)
_cell_measurement_reflns_used 38095
_cell_measurement_temperature 100.00(10)
_cell_measurement_theta_max 74.3290
_cell_measurement_theta_min 2.6550
_cell_volume 3392.94(5)
_computing_cell_refinement 'CrysAlisPro 1.171.44.117a (Rigaku OD, 2025)'
_computing_data_collection 'CrysAlisPro system (CCD 44.113a 64-bit (release 02-06-2025))'
_computing_data_reduction 'CrysAlisPro 1.171.44.117a (Rigaku OD, 2025)'
_computing_molecular_graphics 'Olex2 1.5-ac7-016 (Dolomanov et al., 2009)'
_computing_publication_material 'Olex2 1.5-ac7-016 (Dolomanov et al., 2009)'
_computing_structure_refinement 'SHELXL 2018/3 (Sheldrick, 2015)'
_computing_structure_solution 'SHELXT  (Sheldrick, 2015)'
_diffrn_ambient_environment N~2~
_diffrn_ambient_temperature 100.00(10)
_diffrn_detector 'Hybrid Pixel Array Detector'
_diffrn_detector_area_resol_mean 10.0000
_diffrn_detector_type HyPix
_diffrn_measured_fraction_theta_full 1.000
_diffrn_measured_fraction_theta_max 0.984
_diffrn_measurement_details
;
List of Runs (angles in degrees, time in seconds):

  # Type    Start    End  Width  t~exp~   \w     \q     \k     \f   Frames
#--------------------------------------------------------------------------
  1  \w   -116.00 -45.00   0.50    3.00    --  -43.12-164.00 137.00  142
  2  \w    -86.00  -3.00   0.50    3.00    --  -43.12 116.00  14.00  166
  3  \w   -118.00 -29.00   0.50    3.00    --  -43.12 164.00 162.00  178
  4  \w     25.00  92.00   0.50    3.00    --   43.12-116.00 -74.00  134
  5  \w     68.00 115.00   0.50    3.00    --   43.12 164.00 162.00   94
  6  \w     51.00 123.00   0.50    3.00    --   43.12-164.00 137.00  144
  7  \w   -144.00 -45.00   0.50   12.00    --  -96.00-164.00 137.00  198
  8  \w    -87.00 -21.00   0.50   12.00    --  -96.00 116.00  14.00  132
  9  \w   -171.00 -76.00   0.50   12.00    --  -96.00-116.00 -74.00  190
 10  \w   -118.00 -29.00   0.50   12.00    --  -96.00 164.00 162.00  178
 11  \w     67.00 161.00   0.50   12.00    --  106.61 164.00 162.00  188
 12  \w     51.00 144.00   0.50   12.00    --  106.61-164.00 137.00  186
 13  \w     98.00 178.00   0.50   12.00    --  106.61 116.00  14.00  160
 14  \w     32.00 112.00   0.50   12.00    --  106.61-116.00 -74.00  160
 15  \w   -116.00 -89.00   0.50    3.00    --  -43.12 -77.00  90.00   54
 16  \w   -116.00 -89.00   0.50    3.00    --  -43.12 -77.00 120.00   54
 17  \w   -116.00 -89.00   0.50    3.00    --  -43.12 -77.00  30.00   54
 18  \w   -116.00 -89.00   0.50    3.00    --  -43.12 -77.00-180.00   54
 19  \w    -23.00  38.00   0.50    3.00    --  -43.12  19.00 -90.00  122
 20  \w   -117.00 -80.00   0.50    3.00    --  -43.12-125.00   0.00   74
 21  \w   -116.00 -89.00   0.50    3.00    --  -43.12 -77.00 -30.00   54
 22  \w   -117.00 -80.00   0.50    3.00    --  -43.12-125.00 -30.00   74
 23  \w     89.00 116.00   0.50    3.00    --   43.12  77.00 -90.00   54
 24  \w     89.00 116.00   0.50    3.00    --   43.12  77.00 -60.00   54
 25  \w     89.00 116.00   0.50    3.00    --   43.12  77.00-120.00   54
 26  \w     89.00 116.00   0.50    3.00    --   43.12  77.00 -30.00   54
 27  \w   -170.00 -89.00   0.50   12.00    --  -96.00 -77.00  30.00  162
 28  \w   -170.00 -80.00   0.50   12.00    --  -96.00-125.00 -30.00  180
 29  \w    -50.00 -20.00   0.50   12.00    --  -96.00  45.00-180.00   60
 30  \w    -50.00 -20.00   0.50   12.00    --  -96.00  45.00 -30.00   60
 31  \w   -170.00 -89.00   0.50   12.00    --  -96.00 -77.00 -60.00  162
 32  \w    -50.00 -20.00   0.50   12.00    --  -96.00  45.00  60.00   60
 33  \w    -50.00 -20.00   0.50   12.00    --  -96.00  45.00-150.00   60
 34  \w   -172.00 -74.00   0.50   12.00    --  -96.00 -45.00-150.00  196
 35  \w    -50.00 -20.00   0.50   12.00    --  -96.00  45.00   0.00   60
 36  \w   -170.00 -72.00   0.50   12.00    --  -96.00 -61.00   0.00  196
 37  \w   -172.00 -74.00   0.50   12.00    --  -96.00 -45.00-150.00  196
 38  \w     33.00  72.00   0.50   12.00    --  106.61 -61.00 -30.00   78
 39  \w     33.00 109.00   0.50   12.00    --  106.61 -94.00  30.00  152
 40  \w     33.00 116.00   0.50   12.00    --  106.61-125.00-120.00  166
 41  \w     33.00 109.00   0.50   12.00    --  106.61 -94.00 120.00  152
 42  \w     92.00 177.00   0.50   12.00    --  106.61 125.00  90.00  170
 43  \w     42.00  72.00   0.50   12.00    --  106.61 -61.00 -90.00   60
 44  \w     85.00 111.00   0.50   12.00    --  106.61  45.00 -60.00   52
 45  \w     92.00 132.00   0.50   12.00    --  106.61 125.00  90.00   80
 46  \w     92.00 149.00   0.50   12.00    --  106.61 125.00-120.00  114
 47  \w    143.00 178.00   0.50   12.00    --  106.61 125.00 -30.00   70
 48  \w     96.00 126.00   0.50   12.00    --  106.61 125.00 -30.00   60
 49  \w    125.00 152.00   0.50   12.00    --  106.61  45.00 -60.00   54
 50  \w     39.00  71.00   0.50   12.00    --  106.61 -61.00 -60.00   64
 51  \w     68.00 102.00   0.50   12.00    --  106.61 -94.00 -90.00   68
 52  \w     34.00  85.00   0.50   12.00    --  106.61 -94.00 150.00  102
 53  \w     40.00  66.00   0.50   12.00    --  106.61 -61.00 150.00   52
;
_diffrn_measurement_device 'four-circle diffractometer'
_diffrn_measurement_device_type 'XtaLAB Synergy, Dualflex, HyPix'
_diffrn_measurement_method '\w scans'
_diffrn_orient_matrix_type 'CrysAlisPro convention (1999,Acta A55,543-557)'
_diffrn_orient_matrix_UB_11 -0.0255987000
_diffrn_orient_matrix_UB_12 0.0465142000
_diffrn_orient_matrix_UB_13 0.0687025000
_diffrn_orient_matrix_UB_21 0.0008848000
_diffrn_orient_matrix_UB_22 0.0803191000
_diffrn_orient_matrix_UB_23 -0.0410516000
_diffrn_orient_matrix_UB_31 -0.1404148000
_diffrn_orient_matrix_UB_32 -0.0079343000
_diffrn_orient_matrix_UB_33 -0.0127819000
_diffrn_radiation_monochromator mirror
_diffrn_radiation_probe x-ray
_diffrn_radiation_type 'Cu K\a'
_diffrn_radiation_wavelength 1.54184
_diffrn_reflns_av_R_equivalents 0.0397
_diffrn_reflns_av_unetI/netI 0.0160
_diffrn_reflns_Laue_measured_fraction_full 1.000
_diffrn_reflns_Laue_measured_fraction_max 0.984
_diffrn_reflns_limit_h_max 11
_diffrn_reflns_limit_h_min -13
_diffrn_reflns_limit_k_max 20
_diffrn_reflns_limit_k_min -20
_diffrn_reflns_limit_l_max 23
_diffrn_reflns_limit_l_min -23
_diffrn_reflns_number 61590
_diffrn_reflns_point_group_measured_fraction_full 1.000
_diffrn_reflns_point_group_measured_fraction_max 0.975
_diffrn_reflns_theta_full 67.684
_diffrn_reflns_theta_max 74.725
_diffrn_reflns_theta_min 3.542
_diffrn_source 'micro-focus sealed X-ray tube'
_diffrn_source_type 'PhotonJet (Cu) X-ray Source'
_exptl_absorpt_coefficient_mu 0.668
_exptl_absorpt_correction_T_max 1.000
_exptl_absorpt_correction_T_min 0.232
_exptl_absorpt_correction_type gaussian
_exptl_absorpt_process_details
;
CrysAlisPro 1.171.44.117a (Rigaku Oxford Diffraction, 2025)
Numerical absorption correction based on gaussian integration over
a multifaceted crystal model
Empirical absorption correction using spherical harmonics,
implemented in SCALE3 ABSPACK scaling algorithm.
;
_exptl_crystal_colour yellow
_exptl_crystal_colour_primary yellow
_exptl_crystal_density_diffrn 1.321
_exptl_crystal_description prism
_exptl_crystal_F_000 1408
_exptl_crystal_size_max 0.353
_exptl_crystal_size_mid 0.288
_exptl_crystal_size_min 0.214
_refine_diff_density_max 0.129
_refine_diff_density_min -0.130
_refine_diff_density_rms 0.025
_refine_ls_abs_structure_details
;
 Flack x determined using 2660 quotients [(I+)-(I-)]/[(I+)+(I-)]
 (Parsons, Flack and Wagner, Acta Cryst. B69 (2013) 249-259).
;
_refine_ls_abs_structure_Flack -0.06(6)
_refine_ls_extinction_method none
_refine_ls_goodness_of_fit_ref 1.077
_refine_ls_hydrogen_treatment constr
_refine_ls_matrix_type full
_refine_ls_number_parameters 469
_refine_ls_number_reflns 6805
_refine_ls_number_restraints 0
_refine_ls_restrained_S_all 1.077
_refine_ls_R_factor_all 0.0334
_refine_ls_R_factor_gt 0.0307
_refine_ls_shift/su_max 0.000
_refine_ls_shift/su_mean 0.000
_refine_ls_structure_factor_coef Fsqd
_refine_ls_weighting_details 'w=1/[\s^2^(Fo^2^)+(0.0469P)^2^+0.3111P] where P=(Fo^2^+2Fc^2^)/3'
_refine_ls_weighting_scheme calc
_refine_ls_wR_factor_gt 0.0834
_refine_ls_wR_factor_ref 0.0871
_reflns_Friedel_coverage 0.770
_reflns_Friedel_fraction_full 1.000
_reflns_Friedel_fraction_max 0.963
_reflns_number_gt 6363
_reflns_number_total 6805
_reflns_threshold_expression 'I > 2\s(I)'
_cod_data_source_file d6dt00469e2.cif
_cod_data_source_block ksk578a-yell-prism-gg
_cod_depositor_comments 'Adding full bibliography for 7720347--7720357.cif.'
_cod_database_code 7720357
_shelx_shelxl_version_number 2018/3
_chemical_oxdiff_formula 'C45 H30 N4 O3'
_shelx_space_group_comment
;
The symmetry employed for this shelxl refinement is uniquely defined
by the following loop, which should always be used as a source of
symmetry information in preference to the above space-group names.
They are only intended as comments.
;
_diffrn_oxdiff_digest_od_ed
;

;
_diffrn_oxdiff_measurement_exp_name KSK578A-yell-hex3-baby-orange_prism.par
_olex2_refinement_description
;
1. Fixed Uiso
 At 1.2 times of:
  All C(H) groups
2.a Aromatic/amide H refined with riding coordinates:
 C26(H26), C52(H52), C32(H32), C16(H16), C36(H36), C42(H42), C33(H33),
 C25(H25), C12(H12), C54(H54), C62(H62), C63(H63), C46(H46), C66(H66), C53(H53),
  C44(H44), C22(H22), C14(H14), C56(H56), C43(H43), C13(H13), C15(H15),
 C55(H55), C35(H35), C45(H45), C34(H34), C24(H24), C65(H65), C64(H64), C23(H23)
;
_olex2_submission_special_instructions 'No special instructions were received'
_oxdiff_exptl_absorpt_empirical_details
;
Empirical correction (ABSPACK) includes:
- Absorption correction using spherical harmonics
- Frame scaling
;
_oxdiff_exptl_absorpt_empirical_full_max 1.619
_oxdiff_exptl_absorpt_empirical_full_min 0.714

loop_
_space_group_symop_operation_xyz
'x, y, z'
'-x+1/2, -y, z+1/2'
'-x, y+1/2, -z+1/2'
'x+1/2, -y+1/2, -z'

loop_
_atom_site_label
_atom_site_type_symbol
_atom_site_fract_x
_atom_site_fract_y
_atom_site_fract_z
_atom_site_U_iso_or_equiv
_atom_site_adp_type
_atom_site_occupancy
_atom_site_site_symmetry_order
_atom_site_calc_flag
_atom_site_refinement_flags_posn
_atom_site_refinement_flags_adp
_atom_site_refinement_flags_occupancy
_atom_site_disorder_assembly
_atom_site_disorder_group
O1 O 0.15051(14) 0.50289(9) 0.80891(7) 0.0557(3) Uani 1 1 d . . . . .
O3 O 0.18062(15) 0.53145(10) 0.51514(7) 0.0594(4) Uani 1 1 d . . . . .
O2 O 0.61221(15) 0.52681(11) 0.67787(8) 0.0642(4) Uani 1 1 d . . . . .
N4 N 0.37742(16) 0.62693(10) 0.63258(8) 0.0469(4) Uani 1 1 d . . . . .
N2 N 0.36139(16) 0.42495(10) 0.60783(8) 0.0486(4) Uani 1 1 d . . . . .
N1 N 0.31615(15) 0.43707(10) 0.67557(8) 0.0466(3) Uani 1 1 d . . . . .
N3 N 0.28659(15) 0.60329(10) 0.67949(8) 0.0453(3) Uani 1 1 d . . . . .
C8 C 0.22979(19) 0.56173(12) 0.56587(10) 0.0481(4) Uani 1 1 d . . . . .
C1 C 0.20977(18) 0.51036(12) 0.75668(9) 0.0449(4) Uani 1 1 d . . . . .
C9 C 0.34447(19) 0.61191(12) 0.56813(10) 0.0469(4) Uani 1 1 d . . . . .
C61 C 0.5511(2) 0.43485(13) 0.53943(11) 0.0512(4) Uani 1 1 d . . . . .
C6 C 0.47600(19) 0.44701(12) 0.60357(10) 0.0492(4) Uani 1 1 d . . . . .
C5 C 0.51616(19) 0.49210(13) 0.66782(10) 0.0495(4) Uani 1 1 d . . . . .
C41 C 0.45276(19) 0.43225(12) 0.78221(10) 0.0478(4) Uani 1 1 d . . . . .
C21 C 0.38062(19) 0.61233(12) 0.79999(9) 0.0464(4) Uani 1 1 d . . . . .
C7 C 0.18669(18) 0.55808(12) 0.64256(10) 0.0467(4) Uani 1 1 d . . . . .
C4 C 0.40788(18) 0.48193(12) 0.71943(10) 0.0464(4) Uani 1 1 d . . . . .
C31 C 0.06053(19) 0.59870(13) 0.65181(10) 0.0496(4) Uani 1 1 d . . . . .
C26 C 0.3695(2) 0.59046(14) 0.87017(11) 0.0566(5) Uani 1 1 d . . . . .
H26 H 0.330299 0.540946 0.882238 0.068 Uiso 1 1 calc R U . . .
C51 C 0.4252(2) 0.63474(12) 0.50892(10) 0.0483(4) Uani 1 1 d . . . . .
C2 C 0.19149(18) 0.47337(12) 0.68235(10) 0.0454(4) Uani 1 1 d . . . . .
C11 C 0.08567(19) 0.41473(12) 0.67122(10) 0.0497(4) Uani 1 1 d . . . . .
C52 C 0.5468(2) 0.65712(14) 0.52234(11) 0.0558(5) Uani 1 1 d . . . . .
H52 H 0.577087 0.656713 0.569267 0.067 Uiso 1 1 calc R U . . .
C32 C 0.0382(2) 0.64888(14) 0.70914(11) 0.0555(5) Uani 1 1 d . . . . .
H32 H 0.104234 0.663455 0.739637 0.067 Uiso 1 1 calc R U . . .
C16 C -0.0261(2) 0.42502(15) 0.70648(12) 0.0590(5) Uani 1 1 d . . . . .
H16 H -0.036464 0.469485 0.737559 0.071 Uiso 1 1 calc R U . . .
C36 C -0.0359(2) 0.58079(15) 0.60573(12) 0.0578(5) Uani 1 1 d . . . . .
H36 H -0.021024 0.548241 0.565429 0.069 Uiso 1 1 calc R U . . .
C3 C 0.33008(18) 0.55880(12) 0.74258(9) 0.0458(4) Uani 1 1 d . . . . .
C42 C 0.3849(2) 0.36647(13) 0.80603(11) 0.0537(5) Uani 1 1 d . . . . .
H42 H 0.312808 0.349665 0.781322 0.064 Uiso 1 1 calc R U . . .
C33 C -0.0802(2) 0.67759(15) 0.72183(13) 0.0649(6) Uani 1 1 d . . . . .
H33 H -0.095442 0.711129 0.761461 0.078 Uiso 1 1 calc R U . . .
C25 C 0.4152(3) 0.64021(16) 0.92288(11) 0.0649(6) Uani 1 1 d . . . . .
H25 H 0.405719 0.625224 0.970831 0.078 Uiso 1 1 calc R U . . .
C12 C 0.0986(2) 0.35007(14) 0.62541(12) 0.0589(5) Uani 1 1 d . . . . .
H12 H 0.174679 0.341976 0.601246 0.071 Uiso 1 1 calc R U . . .
C54 C 0.5819(3) 0.67962(16) 0.40018(13) 0.0676(6) Uani 1 1 d . . . . .
H54 H 0.635104 0.696076 0.363024 0.081 Uiso 1 1 calc R U . . .
C62 C 0.4947(2) 0.42899(15) 0.47404(11) 0.0602(5) Uani 1 1 d . . . . .
H62 H 0.407225 0.433267 0.470000 0.072 Uiso 1 1 calc R U . . .
C63 C 0.5667(3) 0.41689(17) 0.41474(13) 0.0715(7) Uani 1 1 d . . . . .
H63 H 0.528337 0.414070 0.369821 0.086 Uiso 1 1 calc R U . . .
C46 C 0.5587(2) 0.45472(14) 0.81840(12) 0.0588(5) Uani 1 1 d . . . . .
H46 H 0.606276 0.499413 0.802386 0.071 Uiso 1 1 calc R U . . .
C66 C 0.6786(2) 0.42898(16) 0.54433(13) 0.0657(6) Uani 1 1 d . . . . .
H66 H 0.718108 0.434515 0.588728 0.079 Uiso 1 1 calc R U . . .
C53 C 0.6240(2) 0.67989(16) 0.46818(13) 0.0654(6) Uani 1 1 d . . . . .
H53 H 0.706789 0.695855 0.477998 0.078 Uiso 1 1 calc R U . . .
C44 C 0.5271(3) 0.34801(16) 0.90155(13) 0.0707(6) Uani 1 1 d . . . . .
H44 H 0.552146 0.319331 0.942456 0.085 Uiso 1 1 calc R U . . .
C22 C 0.4391(3) 0.68447(15) 0.78343(12) 0.0653(6) Uani 1 1 d . . . . .
H22 H 0.447162 0.700540 0.735661 0.078 Uiso 1 1 calc R U . . .
C14 C -0.1093(2) 0.30697(16) 0.65034(14) 0.0711(7) Uani 1 1 d . . . . .
H14 H -0.175658 0.270151 0.643175 0.085 Uiso 1 1 calc R U . . .
C56 C 0.3840(2) 0.63301(14) 0.43995(11) 0.0597(5) Uani 1 1 d . . . . .
H56 H 0.301636 0.616376 0.429745 0.072 Uiso 1 1 calc R U . . .
C43 C 0.4223(2) 0.32531(15) 0.86589(13) 0.0662(6) Uani 1 1 d . . . . .
H43 H 0.374705 0.280864 0.882413 0.079 Uiso 1 1 calc R U . . .
C13 C 0.0005(3) 0.29708(16) 0.61480(14) 0.0699(7) Uani 1 1 d . . . . .
H13 H 0.009446 0.253531 0.582621 0.084 Uiso 1 1 calc R U . . .
C15 C -0.1225(2) 0.37078(17) 0.69655(13) 0.0682(6) Uani 1 1 d . . . . .
H15 H -0.197940 0.377558 0.721641 0.082 Uiso 1 1 calc R U . . .
C55 C 0.4628(3) 0.65556(17) 0.38574(12) 0.0692(6) Uani 1 1 d . . . . .
H55 H 0.434310 0.654338 0.338467 0.083 Uiso 1 1 calc R U . . .
C35 C -0.1529(2) 0.61038(16) 0.61870(14) 0.0670(6) Uani 1 1 d . . . . .
H35 H -0.218579 0.598162 0.587146 0.080 Uiso 1 1 calc R U . . .
C45 C 0.5960(2) 0.41258(16) 0.87777(13) 0.0682(6) Uani 1 1 d . . . . .
H45 H 0.669148 0.428236 0.902062 0.082 Uiso 1 1 calc R U . . .
C34 C -0.1758(2) 0.65765(16) 0.67715(15) 0.0705(6) Uani 1 1 d . . . . .
H34 H -0.257382 0.676383 0.686505 0.085 Uiso 1 1 calc R U . . .
C24 C 0.4742(3) 0.71136(16) 0.90571(13) 0.0767(8) Uani 1 1 d . . . . .
H24 H 0.506593 0.745158 0.941678 0.092 Uiso 1 1 calc R U . . .
C65 C 0.7486(3) 0.4150(2) 0.48463(15) 0.0781(7) Uani 1 1 d . . . . .
H65 H 0.836014 0.409671 0.488353 0.094 Uiso 1 1 calc R U . . .
C64 C 0.6926(3) 0.40892(18) 0.42009(14) 0.0762(7) Uani 1 1 d . . . . .
H64 H 0.741053 0.399191 0.379220 0.091 Uiso 1 1 calc R U . . .
C23 C 0.4859(3) 0.73316(17) 0.83644(14) 0.0837(9) Uani 1 1 d . . . . .
H23 H 0.526615 0.782250 0.824658 0.100 Uiso 1 1 calc R U . . .

loop_
_atom_site_aniso_label
_atom_site_aniso_U_11
_atom_site_aniso_U_22
_atom_site_aniso_U_33
_atom_site_aniso_U_23
_atom_site_aniso_U_13
_atom_site_aniso_U_12
O1 0.0575(8) 0.0667(9) 0.0429(7) 0.0006(6) 0.0044(6) -0.0052(7)
O3 0.0675(9) 0.0681(9) 0.0425(7) -0.0024(6) -0.0086(7) -0.0112(8)
O2 0.0552(8) 0.0791(10) 0.0582(9) -0.0090(8) 0.0031(7) -0.0126(7)
N4 0.0548(9) 0.0484(8) 0.0376(7) 0.0011(6) 0.0005(7) -0.0046(7)
N2 0.0558(9) 0.0490(8) 0.0410(8) -0.0035(7) -0.0004(7) 0.0024(7)
N1 0.0485(8) 0.0507(8) 0.0407(8) -0.0034(7) -0.0027(7) -0.0022(7)
N3 0.0507(8) 0.0506(8) 0.0347(7) 0.0005(7) -0.0010(6) -0.0052(7)
C8 0.0547(10) 0.0498(10) 0.0397(9) 0.0007(8) -0.0057(8) -0.0007(8)
C1 0.0486(10) 0.0480(10) 0.0380(9) 0.0039(7) -0.0011(8) 0.0022(8)
C9 0.0541(11) 0.0459(9) 0.0407(9) 0.0013(8) -0.0036(8) -0.0012(8)
C61 0.0597(12) 0.0478(10) 0.0460(10) -0.0004(8) 0.0038(9) 0.0037(9)
C6 0.0524(11) 0.0493(10) 0.0458(10) -0.0009(8) -0.0008(8) 0.0042(8)
C5 0.0478(10) 0.0560(11) 0.0447(10) -0.0007(8) 0.0001(8) 0.0002(8)
C41 0.0508(10) 0.0515(10) 0.0411(9) -0.0025(8) -0.0015(8) 0.0040(8)
C21 0.0517(10) 0.0505(10) 0.0369(9) -0.0032(7) -0.0028(8) -0.0007(8)
C7 0.0494(10) 0.0498(10) 0.0408(9) 0.0005(8) -0.0059(8) -0.0043(8)
C4 0.0485(10) 0.0511(10) 0.0396(9) -0.0018(8) -0.0038(8) -0.0028(8)
C31 0.0525(11) 0.0506(10) 0.0458(10) 0.0066(8) -0.0028(8) -0.0018(8)
C26 0.0669(13) 0.0607(12) 0.0421(10) 0.0001(9) -0.0040(9) -0.0064(10)
C51 0.0612(12) 0.0433(9) 0.0403(9) 0.0020(7) 0.0008(8) 0.0007(8)
C2 0.0476(10) 0.0481(9) 0.0405(9) 0.0006(8) -0.0015(8) -0.0031(8)
C11 0.0535(11) 0.0519(10) 0.0437(9) 0.0066(8) -0.0077(8) -0.0061(8)
C52 0.0582(12) 0.0627(12) 0.0466(10) -0.0014(9) 0.0013(9) 0.0003(10)
C32 0.0607(12) 0.0541(11) 0.0516(11) 0.0032(9) -0.0035(9) 0.0019(9)
C16 0.0519(11) 0.0693(13) 0.0558(12) 0.0045(10) -0.0045(10) -0.0066(10)
C36 0.0548(12) 0.0631(12) 0.0555(12) 0.0063(10) -0.0066(10) -0.0035(10)
C3 0.0505(10) 0.0496(10) 0.0374(8) 0.0006(7) -0.0023(8) -0.0026(8)
C42 0.0560(11) 0.0531(10) 0.0519(11) 0.0014(8) -0.0055(9) -0.0012(9)
C33 0.0671(14) 0.0610(12) 0.0668(14) 0.0039(11) 0.0051(12) 0.0089(11)
C25 0.0848(16) 0.0730(14) 0.0370(10) -0.0038(10) -0.0065(10) -0.0046(13)
C12 0.0671(13) 0.0562(12) 0.0535(11) 0.0012(9) -0.0057(10) -0.0101(10)
C54 0.0797(16) 0.0676(14) 0.0555(13) 0.0086(11) 0.0189(12) 0.0035(12)
C62 0.0689(14) 0.0623(13) 0.0495(11) -0.0064(10) -0.0011(10) 0.0063(11)
C63 0.0903(19) 0.0756(15) 0.0486(12) -0.0037(11) 0.0036(12) 0.0068(14)
C46 0.0567(12) 0.0608(12) 0.0589(12) 0.0021(10) -0.0108(10) -0.0021(9)
C66 0.0620(13) 0.0782(15) 0.0570(12) -0.0019(11) 0.0037(10) 0.0080(12)
C53 0.0597(13) 0.0764(15) 0.0601(13) 0.0003(11) 0.0103(11) -0.0015(11)
C44 0.0831(16) 0.0676(14) 0.0613(13) 0.0119(12) -0.0176(12) 0.0058(13)
C22 0.0914(17) 0.0605(12) 0.0439(11) 0.0002(10) -0.0063(11) -0.0188(12)
C14 0.0689(15) 0.0715(15) 0.0728(15) 0.0186(12) -0.0214(13) -0.0236(12)
C56 0.0706(14) 0.0636(12) 0.0451(10) 0.0044(9) -0.0034(10) -0.0070(11)
C43 0.0759(15) 0.0596(13) 0.0630(13) 0.0122(11) -0.0092(12) -0.0030(11)
C13 0.0833(17) 0.0608(14) 0.0658(14) 0.0014(11) -0.0157(13) -0.0175(12)
C15 0.0528(12) 0.0870(17) 0.0649(14) 0.0152(12) -0.0076(11) -0.0126(11)
C55 0.0932(18) 0.0729(15) 0.0415(11) 0.0072(10) 0.0006(11) -0.0040(14)
C35 0.0558(13) 0.0731(15) 0.0721(15) 0.0107(12) -0.0129(11) -0.0032(11)
C45 0.0685(14) 0.0695(14) 0.0666(14) 0.0015(11) -0.0225(12) 0.0029(12)
C34 0.0568(13) 0.0692(14) 0.0854(17) 0.0083(13) 0.0015(13) 0.0094(11)
C24 0.116(2) 0.0637(14) 0.0507(12) -0.0100(11) -0.0170(14) -0.0121(14)
C65 0.0642(15) 0.096(2) 0.0743(16) -0.0075(15) 0.0148(13) 0.0085(13)
C64 0.0897(19) 0.0793(16) 0.0597(14) -0.0041(12) 0.0236(13) 0.0037(15)
C23 0.133(3) 0.0626(15) 0.0555(13) -0.0022(11) -0.0150(15) -0.0319(16)

loop_
_atom_type_symbol
_atom_type_description
_atom_type_scat_dispersion_real
_atom_type_scat_dispersion_imag
_atom_type_scat_source
C C 0.0181 0.0091 'International Tables Vol C Tables 4.2.6.8 and 6.1.1.4'
H H 0.0000 0.0000 'International Tables Vol C Tables 4.2.6.8 and 6.1.1.4'
N N 0.0311 0.0180 'International Tables Vol C Tables 4.2.6.8 and 6.1.1.4'
O O 0.0492 0.0322 'International Tables Vol C Tables 4.2.6.8 and 6.1.1.4'

loop_
_exptl_crystal_face_index_h
_exptl_crystal_face_index_k
_exptl_crystal_face_index_l
_exptl_crystal_face_perp_dist
5 -6 4 0.1448
6 6 0 0.1336
0 10 -4 0.1692
-5 6 -4 0.1807
-6 -6 0 0.1299
5 3 8 0.1558
6 -1 -6 0.1599
-3 3 11 0.1238
2 -3 -11 0.1338
0 -3 -12 0.1349
-5 -2 -8 0.1640
0 -10 4 0.1477
3 -4 10 0.1327
-5 -5 6 0.1370
-1 5 -11 0.1258
1 6 -10 0.1080
-1 -1 12 0.1021
2 1 -12 0.1080
0 1 -12 0.1170
-4 8 5 0.1838
4 -8 -5 0.1357
-2 -9 -6 0.1225
-5 -6 -5 0.1242
0 -4 11 0.1083
-3 1 11 0.1155
-6 3 3 0.1557
0 10 3 0.1970
-1 6 -10 0.1180
1 -11 -1 0.1289
-7 -1 -2 0.1505

loop_
_geom_angle_atom_site_label_1
_geom_angle_atom_site_label_2
_geom_angle_atom_site_label_3
_geom_angle
_geom_angle_site_symmetry_1
_geom_angle_site_symmetry_3
_geom_angle_publ_flag
C9 N4 N3 111.11(16) . . ?
C6 N2 N1 110.68(16) . . ?
N2 N1 C4 110.85(15) . . ?
N2 N1 C2 117.28(14) . . ?
C2 N1 C4 110.66(14) . . ?
N4 N3 C7 110.60(14) . . ?
N4 N3 C3 115.96(15) . . ?
C3 N3 C7 111.18(15) . . ?
O3 C8 C9 128.16(18) . . ?
O3 C8 C7 127.55(18) . . ?
C9 C8 C7 104.28(15) . . ?
O1 C1 C2 130.66(18) . . ?
O1 C1 C3 130.54(18) . . ?
C3 C1 C2 98.79(14) . . ?
N4 C9 C8 111.15(16) . . ?
N4 C9 C51 120.65(18) . . ?
C51 C9 C8 127.72(17) . . ?
C62 C61 C6 120.6(2) . . ?
C66 C61 C6 120.0(2) . . ?
C66 C61 C62 119.5(2) . . ?
N2 C6 C61 122.56(18) . . ?
N2 C6 C5 111.54(17) . . ?
C61 C6 C5 125.65(18) . . ?
O2 C5 C6 128.24(19) . . ?
O2 C5 C4 127.46(18) . . ?
C6 C5 C4 104.28(16) . . ?
C42 C41 C4 120.61(18) . . ?
C46 C41 C4 120.35(19) . . ?
C46 C41 C42 118.95(19) . . ?
C26 C21 C3 120.78(18) . . ?
C22 C21 C26 118.82(18) . . ?
C22 C21 C3 120.40(17) . . ?
N3 C7 C8 102.07(15) . . ?
N3 C7 C31 111.72(16) . . ?
N3 C7 C2 101.22(14) . . ?
C8 C7 C2 118.47(16) . . ?
C31 C7 C8 111.27(16) . . ?
C31 C7 C2 111.16(16) . . ?
N1 C4 C5 101.68(14) . . ?
N1 C4 C41 112.29(16) . . ?
N1 C4 C3 101.69(15) . . ?
C5 C4 C3 119.50(17) . . ?
C41 C4 C5 108.47(16) . . ?
C41 C4 C3 112.48(15) . . ?
C32 C31 C7 120.47(18) . . ?
C32 C31 C36 119.4(2) . . ?
C36 C31 C7 120.00(19) . . ?
C21 C26 H26 119.7 . . ?
C25 C26 C21 120.6(2) . . ?
C25 C26 H26 119.7 . . ?
C52 C51 C9 119.18(18) . . ?
C56 C51 C9 121.9(2) . . ?
C56 C51 C52 118.9(2) . . ?
N1 C2 C1 97.11(14) . . ?
N1 C2 C7 110.20(15) . . ?
N1 C2 C11 114.46(16) . . ?
C1 C2 C7 95.14(14) . . ?
C11 C2 C1 118.41(16) . . ?
C11 C2 C7 118.22(16) . . ?
C16 C11 C2 120.58(19) . . ?
C12 C11 C2 120.42(19) . . ?
C12 C11 C16 119.0(2) . . ?
C51 C52 H52 119.7 . . ?
C53 C52 C51 120.5(2) . . ?
C53 C52 H52 119.7 . . ?
C31 C32 H32 119.9 . . ?
C33 C32 C31 120.1(2) . . ?
C33 C32 H32 119.9 . . ?
C11 C16 H16 119.8 . . ?
C15 C16 C11 120.4(2) . . ?
C15 C16 H16 119.8 . . ?
C31 C36 H36 120.1 . . ?
C35 C36 C31 119.8(2) . . ?
C35 C36 H36 120.1 . . ?
N3 C3 C1 97.55(14) . . ?
N3 C3 C21 114.10(16) . . ?
N3 C3 C4 109.93(14) . . ?
C1 C3 C4 94.42(15) . . ?
C21 C3 C1 118.80(16) . . ?
C21 C3 C4 118.70(16) . . ?
C41 C42 H42 120.0 . . ?
C43 C42 C41 120.0(2) . . ?
C43 C42 H42 120.0 . . ?
C32 C33 H33 119.9 . . ?
C34 C33 C32 120.1(2) . . ?
C34 C33 H33 119.9 . . ?
C26 C25 H25 120.0 . . ?
C24 C25 C26 120.0(2) . . ?
C24 C25 H25 120.0 . . ?
C11 C12 H12 120.0 . . ?
C11 C12 C13 120.1(2) . . ?
C13 C12 H12 120.0 . . ?
C53 C54 H54 120.0 . . ?
C53 C54 C55 120.0(2) . . ?
C55 C54 H54 120.0 . . ?
C61 C62 H62 120.2 . . ?
C63 C62 C61 119.6(2) . . ?
C63 C62 H62 120.2 . . ?
C62 C63 H63 119.6 . . ?
C64 C63 C62 120.7(2) . . ?
C64 C63 H63 119.6 . . ?
C41 C46 H46 119.7 . . ?
C41 C46 C45 120.6(2) . . ?
C45 C46 H46 119.7 . . ?
C61 C66 H66 120.0 . . ?
C61 C66 C65 120.0(2) . . ?
C65 C66 H66 120.0 . . ?
C52 C53 H53 119.9 . . ?
C54 C53 C52 120.3(2) . . ?
C54 C53 H53 119.9 . . ?
C43 C44 H44 120.1 . . ?
C43 C44 C45 119.7(2) . . ?
C45 C44 H44 120.1 . . ?
C21 C22 H22 120.0 . . ?
C23 C22 C21 120.1(2) . . ?
C23 C22 H22 120.0 . . ?
C13 C14 H14 120.2 . . ?
C13 C14 C15 119.5(2) . . ?
C15 C14 H14 120.2 . . ?
C51 C56 H56 120.0 . . ?
C51 C56 C55 120.0(2) . . ?
C55 C56 H56 120.0 . . ?
C42 C43 H43 119.6 . . ?
C44 C43 C42 120.8(2) . . ?
C44 C43 H43 119.6 . . ?
C12 C13 H13 119.6 . . ?
C14 C13 C12 120.7(2) . . ?
C14 C13 H13 119.6 . . ?
C16 C15 H15 119.9 . . ?
C14 C15 C16 120.2(2) . . ?
C14 C15 H15 119.9 . . ?
C54 C55 C56 120.2(2) . . ?
C54 C55 H55 119.9 . . ?
C56 C55 H55 119.9 . . ?
C36 C35 H35 119.7 . . ?
C36 C35 C34 120.6(2) . . ?
C34 C35 H35 119.7 . . ?
C46 C45 H45 120.0 . . ?
C44 C45 C46 120.0(2) . . ?
C44 C45 H45 120.0 . . ?
C33 C34 C35 119.9(2) . . ?
C33 C34 H34 120.1 . . ?
C35 C34 H34 120.1 . . ?
C25 C24 H24 120.2 . . ?
C23 C24 C25 119.7(2) . . ?
C23 C24 H24 120.2 . . ?
C66 C65 H65 119.8 . . ?
C64 C65 C66 120.4(3) . . ?
C64 C65 H65 119.8 . . ?
C63 C64 C65 119.8(2) . . ?
C63 C64 H64 120.1 . . ?
C65 C64 H64 120.1 . . ?
C22 C23 H23 119.6 . . ?
C24 C23 C22 120.8(2) . . ?
C24 C23 H23 119.6 . . ?

loop_
_geom_bond_atom_site_label_1
_geom_bond_atom_site_label_2
_geom_bond_distance
_geom_bond_site_symmetry_2
_geom_bond_publ_flag
O1 C1 1.187(2) . ?
O3 C8 1.209(2) . ?
O2 C5 1.200(3) . ?
N4 N3 1.382(2) . ?
N4 C9 1.299(2) . ?
N2 N1 1.391(2) . ?
N2 C6 1.292(3) . ?
N1 C4 1.492(2) . ?
N1 C2 1.479(3) . ?
N3 C7 1.488(2) . ?
N3 C3 1.483(2) . ?
C8 C9 1.491(3) . ?
C8 C7 1.531(3) . ?
C1 C2 1.552(3) . ?
C1 C3 1.549(3) . ?
C9 C51 1.472(3) . ?
C61 C6 1.478(3) . ?
C61 C62 1.387(3) . ?
C61 C66 1.383(3) . ?
C6 C5 1.495(3) . ?
C5 C4 1.535(3) . ?
C41 C4 1.528(3) . ?
C41 C42 1.388(3) . ?
C41 C46 1.385(3) . ?
C21 C26 1.387(3) . ?
C21 C3 1.507(3) . ?
C21 C22 1.386(3) . ?
C7 C31 1.528(3) . ?
C7 C2 1.593(3) . ?
C4 C3 1.586(3) . ?
C31 C32 1.391(3) . ?
C31 C36 1.392(3) . ?
C26 H26 0.9500 . ?
C26 C25 1.387(3) . ?
C51 C52 1.388(3) . ?
C51 C56 1.385(3) . ?
C2 C11 1.513(3) . ?
C11 C16 1.390(3) . ?
C11 C12 1.386(3) . ?
C52 H52 0.9500 . ?
C52 C53 1.377(3) . ?
C32 H32 0.9500 . ?
C32 C33 1.383(3) . ?
C16 H16 0.9500 . ?
C16 C15 1.387(3) . ?
C36 H36 0.9500 . ?
C36 C35 1.376(3) . ?
C42 H42 0.9500 . ?
C42 C43 1.386(3) . ?
C33 H33 0.9500 . ?
C33 C34 1.377(4) . ?
C25 H25 0.9500 . ?
C25 C24 1.377(4) . ?
C12 H12 0.9500 . ?
C12 C13 1.389(3) . ?
C54 H54 0.9500 . ?
C54 C53 1.370(4) . ?
C54 C55 1.373(4) . ?
C62 H62 0.9500 . ?
C62 C63 1.384(3) . ?
C63 H63 0.9500 . ?
C63 C64 1.369(4) . ?
C46 H46 0.9500 . ?
C46 C45 1.386(3) . ?
C66 H66 0.9500 . ?
C66 C65 1.383(3) . ?
C53 H53 0.9500 . ?
C44 H44 0.9500 . ?
C44 C43 1.372(4) . ?
C44 C45 1.378(4) . ?
C22 H22 0.9500 . ?
C22 C23 1.385(3) . ?
C14 H14 0.9500 . ?
C14 C13 1.374(4) . ?
C14 C15 1.381(4) . ?
C56 H56 0.9500 . ?
C56 C55 1.387(3) . ?
C43 H43 0.9500 . ?
C13 H13 0.9500 . ?
C15 H15 0.9500 . ?
C55 H55 0.9500 . ?
C35 H35 0.9500 . ?
C35 C34 1.381(4) . ?
C45 H45 0.9500 . ?
C34 H34 0.9500 . ?
C24 H24 0.9500 . ?
C24 C23 1.371(4) . ?
C65 H65 0.9500 . ?
C65 C64 1.371(4) . ?
C64 H64 0.9500 . ?
C23 H23 0.9500 . ?

loop_
_geom_torsion_atom_site_label_1
_geom_torsion_atom_site_label_2
_geom_torsion_atom_site_label_3
_geom_torsion_atom_site_label_4
_geom_torsion
_geom_torsion_site_symmetry_1
_geom_torsion_site_symmetry_2
_geom_torsion_site_symmetry_3
_geom_torsion_site_symmetry_4
_geom_torsion_publ_flag
O1 C1 C2 N1 -125.8(2) . . . . ?
O1 C1 C2 C7 123.1(2) . . . . ?
O1 C1 C2 C11 -2.9(3) . . . . ?
O1 C1 C3 N3 -128.8(2) . . . . ?
O1 C1 C3 C21 -5.9(3) . . . . ?
O1 C1 C3 C4 120.4(2) . . . . ?
O3 C8 C9 N4 -173.1(2) . . . . ?
O3 C8 C9 C51 -1.2(3) . . . . ?
O3 C8 C7 N3 177.9(2) . . . . ?
O3 C8 C7 C31 -62.8(3) . . . . ?
O3 C8 C7 C2 67.9(3) . . . . ?
O2 C5 C4 N1 177.8(2) . . . . ?
O2 C5 C4 C41 -63.7(3) . . . . ?
O2 C5 C4 C3 67.0(3) . . . . ?
N4 N3 C7 C8 -2.3(2) . . . . ?
N4 N3 C7 C31 -121.29(16) . . . . ?
N4 N3 C7 C2 120.34(16) . . . . ?
N4 N3 C3 C1 -153.15(15) . . . . ?
N4 N3 C3 C21 80.6(2) . . . . ?
N4 N3 C3 C4 -55.6(2) . . . . ?
N4 C9 C51 C52 13.1(3) . . . . ?
N4 C9 C51 C56 -168.2(2) . . . . ?
N2 N1 C4 C5 -1.74(19) . . . . ?
N2 N1 C4 C41 -117.49(17) . . . . ?
N2 N1 C4 C3 122.07(15) . . . . ?
N2 N1 C2 C1 -154.75(15) . . . . ?
N2 N1 C2 C7 -56.6(2) . . . . ?
N2 N1 C2 C11 79.5(2) . . . . ?
N2 C6 C5 O2 -172.6(2) . . . . ?
N2 C6 C5 C4 9.0(2) . . . . ?
N1 N2 C6 C61 174.88(18) . . . . ?
N1 N2 C6 C5 -10.5(2) . . . . ?
N1 C4 C3 N3 -58.28(18) . . . . ?
N1 C4 C3 C1 41.41(16) . . . . ?
N1 C4 C3 C21 167.79(16) . . . . ?
N1 C2 C11 C16 148.80(18) . . . . ?
N1 C2 C11 C12 -31.5(2) . . . . ?
N3 N4 C9 C8 -9.6(2) . . . . ?
N3 N4 C9 C51 177.81(17) . . . . ?
N3 C7 C31 C32 -24.0(3) . . . . ?
N3 C7 C31 C36 160.91(18) . . . . ?
N3 C7 C2 N1 -58.50(17) . . . . ?
N3 C7 C2 C1 41.03(16) . . . . ?
N3 C7 C2 C11 167.22(16) . . . . ?
C8 C9 C51 C52 -158.1(2) . . . . ?
C8 C9 C51 C56 20.6(3) . . . . ?
C8 C7 C31 C32 -137.39(19) . . . . ?
C8 C7 C31 C36 47.5(3) . . . . ?
C8 C7 C2 N1 52.0(2) . . . . ?
C8 C7 C2 C1 151.53(17) . . . . ?
C8 C7 C2 C11 -82.3(2) . . . . ?
C1 C2 C11 C16 35.2(3) . . . . ?
C1 C2 C11 C12 -145.11(19) . . . . ?
C9 N4 N3 C7 7.6(2) . . . . ?
C9 N4 N3 C3 135.30(17) . . . . ?
C9 C8 C7 N3 -2.88(19) . . . . ?
C9 C8 C7 C31 116.43(17) . . . . ?
C9 C8 C7 C2 -112.90(18) . . . . ?
C9 C51 C52 C53 -179.1(2) . . . . ?
C9 C51 C56 C55 179.6(2) . . . . ?
C61 C6 C5 O2 1.8(4) . . . . ?
C61 C6 C5 C4 -176.60(19) . . . . ?
C61 C62 C63 C64 1.4(4) . . . . ?
C61 C66 C65 C64 1.6(5) . . . . ?
C6 N2 N1 C4 7.7(2) . . . . ?
C6 N2 N1 C2 136.15(17) . . . . ?
C6 C61 C62 C63 -179.4(2) . . . . ?
C6 C61 C66 C65 178.0(2) . . . . ?
C6 C5 C4 N1 -3.86(19) . . . . ?
C6 C5 C4 C41 114.66(17) . . . . ?
C6 C5 C4 C3 -114.63(18) . . . . ?
C5 C4 C3 N3 52.5(2) . . . . ?
C5 C4 C3 C1 152.18(16) . . . . ?
C5 C4 C3 C21 -81.4(2) . . . . ?
C41 C4 C3 N3 -178.59(16) . . . . ?
C41 C4 C3 C1 -78.91(18) . . . . ?
C41 C4 C3 C21 47.5(2) . . . . ?
C41 C42 C43 C44 -1.0(4) . . . . ?
C41 C46 C45 C44 -0.4(4) . . . . ?
C21 C26 C25 C24 -1.2(4) . . . . ?
C21 C22 C23 C24 -0.6(5) . . . . ?
C7 N3 C3 C1 -25.69(18) . . . . ?
C7 N3 C3 C21 -151.97(16) . . . . ?
C7 N3 C3 C4 71.83(19) . . . . ?
C7 C8 C9 N4 7.7(2) . . . . ?
C7 C8 C9 C51 179.63(19) . . . . ?
C7 C31 C32 C33 -172.2(2) . . . . ?
C7 C31 C36 C35 172.8(2) . . . . ?
C7 C2 C11 C16 -78.8(2) . . . . ?
C7 C2 C11 C12 100.9(2) . . . . ?
C4 N1 C2 C1 -26.25(18) . . . . ?
C4 N1 C2 C7 71.92(18) . . . . ?
C4 N1 C2 C11 -151.95(16) . . . . ?
C4 C41 C42 C43 -175.7(2) . . . . ?
C4 C41 C46 C45 176.4(2) . . . . ?
C31 C7 C2 N1 -177.28(15) . . . . ?
C31 C7 C2 C1 -77.74(17) . . . . ?
C31 C7 C2 C11 48.4(2) . . . . ?
C31 C32 C33 C34 -1.0(4) . . . . ?
C31 C36 C35 C34 -0.1(4) . . . . ?
C26 C21 C3 N3 148.76(19) . . . . ?
C26 C21 C3 C1 34.5(3) . . . . ?
C26 C21 C3 C4 -79.1(2) . . . . ?
C26 C21 C22 C23 0.3(4) . . . . ?
C26 C25 C24 C23 0.9(5) . . . . ?
C51 C52 C53 C54 -0.9(4) . . . . ?
C51 C56 C55 C54 0.0(4) . . . . ?
C2 N1 C4 C5 -133.64(16) . . . . ?
C2 N1 C4 C41 110.61(17) . . . . ?
C2 N1 C4 C3 -9.83(19) . . . . ?
C2 C1 C3 N3 52.19(16) . . . . ?
C2 C1 C3 C21 175.08(17) . . . . ?
C2 C1 C3 C4 -58.62(15) . . . . ?
C2 C7 C31 C32 88.3(2) . . . . ?
C2 C7 C31 C36 -86.8(2) . . . . ?
C2 C11 C16 C15 -179.5(2) . . . . ?
C2 C11 C12 C13 -179.2(2) . . . . ?
C11 C16 C15 C14 -1.4(4) . . . . ?
C11 C12 C13 C14 -1.3(4) . . . . ?
C52 C51 C56 C55 -1.8(3) . . . . ?
C32 C31 C36 C35 -2.3(3) . . . . ?
C32 C33 C34 C35 -1.4(4) . . . . ?
C16 C11 C12 C13 0.5(3) . . . . ?
C36 C31 C32 C33 2.9(3) . . . . ?
C36 C35 C34 C33 2.0(4) . . . . ?
C3 N3 C7 C8 -132.63(16) . . . . ?
C3 N3 C7 C31 108.39(17) . . . . ?
C3 N3 C7 C2 -9.99(19) . . . . ?
C3 C1 C2 N1 53.27(16) . . . . ?
C3 C1 C2 C7 -57.86(16) . . . . ?
C3 C1 C2 C11 176.09(17) . . . . ?
C3 C21 C26 C25 -179.4(2) . . . . ?
C3 C21 C22 C23 -179.7(3) . . . . ?
C42 C41 C4 N1 -19.4(3) . . . . ?
C42 C41 C4 C5 -131.0(2) . . . . ?
C42 C41 C4 C3 94.6(2) . . . . ?
C42 C41 C46 C45 -0.4(3) . . . . ?
C25 C24 C23 C22 0.0(5) . . . . ?
C12 C11 C16 C15 0.8(3) . . . . ?
C62 C61 C6 N2 25.2(3) . . . . ?
C62 C61 C6 C5 -148.6(2) . . . . ?
C62 C61 C66 C65 -1.9(4) . . . . ?
C62 C63 C64 C65 -1.7(5) . . . . ?
C46 C41 C4 N1 163.87(18) . . . . ?
C46 C41 C4 C5 52.3(2) . . . . ?
C46 C41 C4 C3 -82.1(2) . . . . ?
C46 C41 C42 C43 1.1(3) . . . . ?
C66 C61 C6 N2 -154.6(2) . . . . ?
C66 C61 C6 C5 31.6(3) . . . . ?
C66 C61 C62 C63 0.4(4) . . . . ?
C66 C65 C64 C63 0.2(5) . . . . ?
C53 C54 C55 C56 1.3(4) . . . . ?
C22 C21 C26 C25 0.6(3) . . . . ?
C22 C21 C3 N3 -31.2(3) . . . . ?
C22 C21 C3 C1 -145.5(2) . . . . ?
C22 C21 C3 C4 100.9(2) . . . . ?
C56 C51 C52 C53 2.2(3) . . . . ?
C43 C44 C45 C46 0.5(4) . . . . ?
C13 C14 C15 C16 0.7(4) . . . . ?
C15 C14 C13 C12 0.7(4) . . . . ?
C55 C54 C53 C52 -0.9(4) . . . . ?
C45 C44 C43 C42 0.2(4) . . . . ?

loop_
_exptl_oxdiff_crystal_face_indexfrac_h
_exptl_oxdiff_crystal_face_indexfrac_k
_exptl_oxdiff_crystal_face_indexfrac_l
_exptl_oxdiff_crystal_face_x
_exptl_oxdiff_crystal_face_y
_exptl_oxdiff_crystal_face_z
5.3675 -6.0406 3.8244 -0.1556 -0.6374 -0.7546
5.8699 5.8633 -0.1336 0.1133 0.4816 -0.8690
-0.1863 10.2605 -3.6117 0.2339 0.9722 -0.0091
-5.2520 6.2568 -3.8620 0.1601 0.6564 0.7372
-5.8969 -5.7998 0.1030 -0.1117 -0.4753 0.8727
4.9093 2.5329 8.3091 0.5630 -0.1333 -0.8156
5.9808 -1.3076 -6.2470 -0.6431 0.1567 -0.7496
-2.6365 2.7827 10.9744 0.9509 -0.2293 0.2078
2.3946 -2.8385 -11.1265 -0.9577 0.2309 -0.1715
-0.3736 -3.1809 -11.7662 -0.9468 0.2272 0.2281
-5.2676 -2.3815 -7.6624 -0.5024 0.1186 0.8565
0.3106 -10.2440 3.6467 -0.2339 -0.9722 -0.0089
3.0315 -4.3084 9.9595 0.4062 -0.7522 -0.5188
-5.1156 -4.7272 6.4491 0.3541 -0.6490 0.6734
-1.2399 5.1355 -10.6121 -0.4585 0.8470 0.2690
1.3819 5.6451 -10.2091 -0.4742 0.8737 -0.1083
-1.0837 -1.3955 12.0840 0.7930 -0.6091 0.0088
1.7635 1.4758 -11.8202 -0.7886 0.6053 -0.1082
-0.0367 1.2365 -12.2562 -0.7836 0.6024 0.1520
-4.1353 7.6802 4.6068 0.7796 0.4241 0.4608
4.1483 -7.6686 -4.5961 -0.7787 -0.4236 -0.4629
-1.9909 -8.6245 -6.4587 -0.7939 -0.4293 0.4305
-4.6427 -6.4853 -5.4662 -0.5584 -0.3006 0.7732
0.1759 -4.4307 11.2341 0.5612 -0.8169 -0.1331
-3.1234 0.5328 11.0273 0.8623 -0.4127 0.2934
-6.4370 3.4231 2.8652 0.5209 0.1516 0.8401
-0.1051 10.4417 2.8579 0.6847 0.7213 -0.1046
-0.8406 6.2027 -9.9604 -0.3743 0.9063 0.1961
0.7890 -10.5966 -1.3977 -0.6091 -0.7930 -0.0088
-6.8682 -1.1953 -2.0162 -0.0183 -0.0193 0.9996
